data_2215476
loop_
_publ_author_name
'Elsegood, Mark R. J.'
'Hussain, Dasthagir A.'
'Sanchez-Ballester, Noelia M.'

_publ_section_title
;
 Redetermination of picolinic acid hydrochloride at 150 K
;
_journal_coeditor_code FL2162
_journal_issue 10
_journal_name_full 'Acta Crystallographica Section E'
_journal_page_first o4044
_journal_page_last o4044
_journal_paper_doi 10.1107/S1600536807044030
_journal_volume 63
_journal_year 2007
_chemical_formula_iupac 'C6 H6 N O2 +, Cl -'
_chemical_formula_moiety 'C6 H6 N O2 1+, Cl 1-'
_chemical_formula_sum 'C6 H6 Cl N O2'
_chemical_formula_weight 159.57
_chemical_name_systematic
;
picolinic acid hydrochloride
;
_space_group_IT_number 62
_symmetry_cell_setting orthorhombic
_symmetry_space_group_name_Hall '-P 2ac 2n'
_symmetry_space_group_name_H-M 'P n m a'
_atom_sites_solution_hydrogens 'geom except NH & OH coords freely refined'
_atom_sites_solution_primary direct
_atom_sites_solution_secondary difmap
_audit_creation_method SHELXL-97
_cell_angle_alpha 90.00
_cell_angle_beta 90.00
_cell_angle_gamma 90.00
_cell_formula_units_Z 4
_cell_length_a 13.7876(15)
_cell_length_b 6.5268(7)
_cell_length_c 7.7517(9)
_cell_measurement_reflns_used 3266
_cell_measurement_temperature 150(2)
_cell_measurement_theta_max 30.37
_cell_measurement_theta_min 2.96
_cell_volume 697.57(13)
_computing_cell_refinement 'SAINT (Bruker, 2006)'
_computing_data_collection 'APEX2 (Bruker, 2006)'
_computing_data_reduction 'SAINT (Bruker, 2006)'
_computing_molecular_graphics 'SHELXTL (Bruker, 2000)'
_computing_publication_material 'SHELXTL (Bruker, 2000) and local programs'
_computing_structure_refinement 'SHELXTL (Bruker, 2000)'
_computing_structure_solution 'SHELXTL (Bruker, 2000)'
_diffrn_ambient_temperature 150(2)
_diffrn_measured_fraction_theta_full 0.999
_diffrn_measured_fraction_theta_max 0.999
_diffrn_measurement_device_type 'Bruker APEXII CCD diffractometer'
_diffrn_measurement_method '\w rotation with narrow frames'
_diffrn_radiation_monochromator graphite
_diffrn_radiation_source 'fine-focus sealed tube'
_diffrn_radiation_type MoK\a
_diffrn_radiation_wavelength 0.71073
_diffrn_reflns_av_R_equivalents 0.0237
_diffrn_reflns_av_sigmaI/netI 0.0142
_diffrn_reflns_limit_h_max 18
_diffrn_reflns_limit_h_min -19
_diffrn_reflns_limit_k_max 9
_diffrn_reflns_limit_k_min -9
_diffrn_reflns_limit_l_max 10
_diffrn_reflns_limit_l_min -10
_diffrn_reflns_number 7281
_diffrn_reflns_theta_full 29.48
_diffrn_reflns_theta_max 29.48
_diffrn_reflns_theta_min 2.95
_diffrn_standards_decay_% 0
_diffrn_standards_number 0
_exptl_absorpt_coefficient_mu 0.479
_exptl_absorpt_correction_T_max 0.954
_exptl_absorpt_correction_T_min 0.782
_exptl_absorpt_correction_type multi-scan
_exptl_absorpt_process_details '(SADABS; Sheldrick, 2007)'
_exptl_crystal_colour colourless
_exptl_crystal_density_diffrn 1.519
_exptl_crystal_density_method 'not measured'
_exptl_crystal_description plate
_exptl_crystal_F_000 328
_exptl_crystal_size_max 0.54
_exptl_crystal_size_mid 0.33
_exptl_crystal_size_min 0.10
_refine_diff_density_max 0.420
_refine_diff_density_min -0.187
_refine_ls_extinction_method none
_refine_ls_goodness_of_fit_ref 1.126
_refine_ls_hydrogen_treatment mixed
_refine_ls_matrix_type full
_refine_ls_number_parameters 65
_refine_ls_number_reflns 1045
_refine_ls_number_restraints 0
_refine_ls_restrained_S_all 1.126
_refine_ls_R_factor_all 0.0331
_refine_ls_R_factor_gt 0.0293
_refine_ls_shift/su_max 0.000
_refine_ls_shift/su_mean 0.000
_refine_ls_structure_factor_coef Fsqd
_refine_ls_weighting_details 'calc w=1/[\s^2^(Fo^2^)+(0.0415P)^2^+0.2340P] where P=(Fo^2^+2Fc^2^)/3'
_refine_ls_weighting_scheme calc
_refine_ls_wR_factor_gt 0.0797
_refine_ls_wR_factor_ref 0.0823
_reflns_number_gt 939
_reflns_number_total 1045
_reflns_threshold_expression I>2\s(I)
_cod_data_source_file fl2162.cif
_cod_data_source_block I
_cod_original_sg_symbol_H-M Pnma
_cod_database_code 2215476
_cod_database_fobs_code 2215476

loop_
_symmetry_equiv_pos_as_xyz
'x, y, z'
'-x+1/2, -y, z+1/2'
'-x, y+1/2, -z'
'x+1/2, -y+1/2, -z+1/2'
'-x, -y, -z'
'x-1/2, y, -z-1/2'
'x, -y-1/2, z'
'-x-1/2, y-1/2, z-1/2'

loop_
_atom_site_type_symbol
_atom_site_label
_atom_site_fract_x
_atom_site_fract_y
_atom_site_fract_z
_atom_site_U_iso_or_equiv
_atom_site_adp_type
_atom_site_calc_flag
_atom_site_refinement_flags
_atom_site_occupancy
Cl Cl1 0.12483(3) 0.2500 0.87284(5) 0.02637(14) Uani d S 1
C C1 0.36168(11) 0.2500 0.35614(19) 0.0214(3) Uani d S 1
C C2 0.31249(12) 0.2500 0.20260(19) 0.0245(3) Uani d S 1
H H2 0.2436 0.2500 0.2010 0.029 Uiso calc SR 1
C C3 0.36462(12) 0.2500 0.0493(2) 0.0270(4) Uani d S 1
H H3 0.3315 0.2500 -0.0582 0.032 Uiso calc SR 1
C C4 0.46489(13) 0.2500 0.0538(2) 0.0294(4) Uani d S 1
H H4 0.5014 0.2500 -0.0502 0.035 Uiso calc SR 1
C C5 0.51094(12) 0.2500 0.2117(2) 0.0292(4) Uani d S 1
H H5 0.5798 0.2500 0.2173 0.035 Uiso calc SR 1
N N1 0.45886(11) 0.2500 0.35628(17) 0.0233(3) Uani d S 1
H H1 0.4884(16) 0.2500 0.448(3) 0.028 Uiso d S 1
C C6 0.31613(13) 0.2500 0.5312(2) 0.0302(4) Uani d S 1
O O1 0.22104(9) 0.2500 0.52598(16) 0.0299(3) Uani d S 1
H H1A 0.204(2) 0.2500 0.628(3) 0.045 Uiso d S 1
O O2 0.36553(11) 0.2500 0.65865(18) 0.0631(7) Uani d S 1

loop_
_atom_site_aniso_label
_atom_site_aniso_U_11
_atom_site_aniso_U_22
_atom_site_aniso_U_33
_atom_site_aniso_U_12
_atom_site_aniso_U_13
_atom_site_aniso_U_23
Cl1 0.0215(2) 0.0388(2) 0.0188(2) 0.000 0.00604(13) 0.000
C1 0.0184(7) 0.0329(8) 0.0129(6) 0.000 0.0009(5) 0.000
C2 0.0178(7) 0.0410(9) 0.0147(7) 0.000 -0.0002(5) 0.000
C3 0.0252(8) 0.0440(10) 0.0118(6) 0.000 -0.0018(6) 0.000
C4 0.0254(8) 0.0478(11) 0.0150(7) 0.000 0.0046(6) 0.000
C5 0.0186(7) 0.0475(11) 0.0216(8) 0.000 0.0023(6) 0.000
N1 0.0186(6) 0.0378(8) 0.0135(6) 0.000 -0.0029(5) 0.000
C6 0.0229(8) 0.0544(11) 0.0134(7) 0.000 0.0019(6) 0.000
O1 0.0211(6) 0.0534(8) 0.0150(5) 0.000 0.0035(4) 0.000
O2 0.0252(7) 0.152(2) 0.0117(6) 0.000 -0.0012(5) 0.000

loop_
_atom_type_symbol
_atom_type_description
_atom_type_scat_dispersion_real
_atom_type_scat_dispersion_imag
_atom_type_scat_source
C C 0.0033 0.0016 'International Tables Vol C Tables 4.2.6.8 and 6.1.1.4'
H H 0.0000 0.0000 'International Tables Vol C Tables 4.2.6.8 and 6.1.1.4'
N N 0.0061 0.0033 'International Tables Vol C Tables 4.2.6.8 and 6.1.1.4'
O O 0.0106 0.0060 'International Tables Vol C Tables 4.2.6.8 and 6.1.1.4'
Cl Cl 0.1484 0.1585 'International Tables Vol C Tables 4.2.6.8 and 6.1.1.4'

loop_
_geom_angle_atom_site_label_1
_geom_angle_atom_site_label_2
_geom_angle_atom_site_label_3
_geom_angle
N1 C1 C2 119.72(14)
N1 C1 C6 114.79(14)
C2 C1 C6 125.48(15)
C1 C2 C3 119.16(15)
C1 C2 H2 120.4
C3 C2 H2 120.4
C4 C3 C2 119.72(15)
C4 C3 H3 120.1
C2 C3 H3 120.1
C5 C4 C3 118.85(16)
C5 C4 H4 120.6
C3 C4 H4 120.6
N1 C5 C4 119.94(16)
N1 C5 H5 120.0
C4 C5 H5 120.0
C5 N1 C1 122.61(14)
C5 N1 H1 117.5(16)
C1 N1 H1 119.9(16)
O2 C6 O1 126.34(16)
O2 C6 C1 120.58(16)
O1 C6 C1 113.08(14)
C6 O1 H1A 105(2)

loop_
_geom_bond_atom_site_label_1
_geom_bond_atom_site_label_2
_geom_bond_distance
C1 N1 1.340(2)
C1 C2 1.370(2)
C1 C6 1.495(2)
C2 C3 1.389(2)
C2 H2 0.9500
C3 C4 1.383(2)
C3 H3 0.9500
C4 C5 1.379(2)
C4 H4 0.9500
C5 N1 1.331(2)
C5 H5 0.9500
N1 H1 0.82(2)
C6 O2 1.200(2)
C6 O1 1.312(2)
O1 H1A 0.82(3)

loop_
_geom_hbond_atom_site_label_D
_geom_hbond_atom_site_label_H
_geom_hbond_atom_site_label_A
_geom_hbond_site_symmetry_A
_geom_hbond_distance_DH
_geom_hbond_distance_HA
_geom_hbond_distance_DA
_geom_hbond_angle_DHA
N1 H1 Cl1 6_657 0.82(2) 2.34(2) 3.1058(14) 156(2)
O1 H1A Cl1 . 0.82(3) 2.19(3) 2.9982(13) 167(3)

loop_
_geom_torsion_atom_site_label_1
_geom_torsion_atom_site_label_2
_geom_torsion_atom_site_label_3
_geom_torsion_atom_site_label_4
_geom_torsion
N1 C1 C2 C3 0.0
C6 C1 C2 C3 180.0
C1 C2 C3 C4 0.0
C2 C3 C4 C5 0.0
C3 C4 C5 N1 0.0
C4 C5 N1 C1 0.0
C2 C1 N1 C5 0.0
C6 C1 N1 C5 180.0
N1 C1 C6 O2 0.0
C2 C1 C6 O2 180.0
N1 C1 C6 O1 180.0
C2 C1 C6 O1 0.0

loop_
_cod_related_entry_id
_cod_related_entry_database
_cod_related_entry_code
1 ChemSpider 64632
